data_4313251
loop_
_publ_author_name
'S. H. Pawlicki'
'B. C. Noll'
'J. A. Kanney'
'M. Rakowski DuBois'

_publ_contact_author_address
;
Department of Chemistry
University of Colorado
Boulder, Co 80309-0215
USA
;
_publ_contact_author_email Mary.Rakowski-dubois@Colorado.edu
_publ_contact_author_fax 303-492-0951
_publ_contact_author_name 'Dr. Mary Rakowski Dubois'
_publ_contact_author_phone 303-492-5039
_publ_section_title
;
 Syntheses of a Cp'ReS Derivative and More Complex Products
;
_journal_name_full 'Inorganic Chemistry'
_journal_page_first 1556
_journal_page_last 1563
_journal_paper_doi 10.1021/ic0206241
_journal_volume 42
_journal_year 2003
_chemical_formula_sum 'C66 H116 Cl8 O3 Re4 S10'
_chemical_formula_weight 2306.59
_chemical_name_systematic
;
  ?
;
_space_group_IT_number 14
_symmetry_cell_setting monoclinic
_symmetry_space_group_name_Hall '-P 2ybc'
_symmetry_space_group_name_H-M 'P 1 21/c 1'
_atom_sites_solution_hydrogens geom
_atom_sites_solution_primary direct
_atom_sites_solution_secondary difmap
_audit_creation_method SHELXL-97
_cell_angle_alpha 90.00
_cell_angle_beta 116.079(2)
_cell_angle_gamma 90.00
_cell_formula_units_Z 4
_cell_length_a 14.9069(7)
_cell_length_b 38.048(2)
_cell_length_c 16.0079(7)
_cell_measurement_reflns_used 7240
_cell_measurement_temperature 143(2)
_cell_measurement_theta_max 30.571
_cell_measurement_theta_min 2.212
_cell_volume 8154.9(7)
_computing_cell_refinement 'Bruker SMART/SAINT'
_computing_data_collection 'Bruker SMART'
_computing_data_reduction 'Bruker SHELXTL'
_computing_molecular_graphics 'Bruker SHELXTL'
_computing_publication_material 'Bruker SHELXTL'
_computing_structure_refinement 'SHELXL-97 (Sheldrick, 1997)'
_computing_structure_solution 'SHELXS-97 (Sheldrick, 1990)'
_diffrn_ambient_temperature 143(2)
_diffrn_measured_fraction_theta_full 0.999
_diffrn_measured_fraction_theta_max 0.999
_diffrn_measurement_device_type 'CCD area detector'
_diffrn_measurement_method '\w scans'
_diffrn_radiation_monochromator graphite
_diffrn_radiation_source 'sealed tube'
_diffrn_radiation_type MoK\a
_diffrn_radiation_wavelength 0.71073
_diffrn_reflns_av_R_equivalents 0.111
_diffrn_reflns_av_sigmaI/netI 0.095
_diffrn_reflns_limit_h_max 16
_diffrn_reflns_limit_h_min -18
_diffrn_reflns_limit_k_max 47
_diffrn_reflns_limit_k_min 0
_diffrn_reflns_limit_l_max 20
_diffrn_reflns_limit_l_min 0
_diffrn_reflns_number 86657
_diffrn_reflns_theta_full 26.37
_diffrn_reflns_theta_max 26.37
_diffrn_reflns_theta_min 1.52
_exptl_absorpt_coefficient_mu 6.478
_exptl_absorpt_correction_type multi-scan
_exptl_absorpt_process_details
;
Blessing, R. H. (1995) Acta Cryst. A51. 31-38.
;
_exptl_crystal_colour orange
_exptl_crystal_density_diffrn 1.879
_exptl_crystal_density_method 'not measured'
_exptl_crystal_description plate
_exptl_crystal_F_000 4528
_exptl_crystal_size_max 0.32
_exptl_crystal_size_mid 0.11
_exptl_crystal_size_min 0.06
_refine_diff_density_max 2.041
_refine_diff_density_min -1.575
_refine_diff_density_rms 0.218
_refine_ls_extinction_method none
_refine_ls_goodness_of_fit_ref 1.036
_refine_ls_hydrogen_treatment calc
_refine_ls_matrix_type full
_refine_ls_number_parameters 605
_refine_ls_number_reflns 16681
_refine_ls_number_restraints 150
_refine_ls_restrained_S_all 1.037
_refine_ls_R_factor_all 0.0857
_refine_ls_R_factor_gt 0.0550
_refine_ls_shift/su_max 0.002
_refine_ls_shift/su_mean 0.000
_refine_ls_structure_factor_coef Fsqd
_refine_ls_weighting_details 'calc w=1/[\s^2^(Fo^2^)+(0.0625P)^2^+1.9111P] where P=(Fo^2^+2Fc^2^)/3'
_refine_ls_weighting_scheme calc
_refine_ls_wR_factor_gt 0.1325
_refine_ls_wR_factor_ref 0.1427
_reflns_number_gt 11067
_reflns_number_total 16681
_reflns_threshold_expression >2sigma(I)
_cod_data_source_file ic0206241_1.cif
_cod_data_source_block bc451sq
_cod_database_code 4313251

loop_
_symmetry_equiv_pos_as_xyz
'x, y, z'
'-x, y+1/2, -z+1/2'
'-x, -y, -z'
'x, -y-1/2, z-1/2'

loop_
_atom_site_label
_atom_site_type_symbol
_atom_site_fract_x
_atom_site_fract_y
_atom_site_fract_z
_atom_site_U_iso_or_equiv
_atom_site_adp_type
_atom_site_occupancy
_atom_site_symmetry_multiplicity
_atom_site_calc_flag
_atom_site_refinement_flags
_atom_site_disorder_assembly
_atom_site_disorder_group
Re1 Re 0.00946(3) 0.203447(10) 0.45145(3) 0.02850(11) Uani 1 1 d . . .
Re2 Re 0.17469(3) 0.225507(10) 0.45854(3) 0.02772(11) Uani 1 1 d . . .
S1 S 0.1652(2) 0.19800(7) 0.59083(17) 0.0349(6) Uani 1 1 d . . .
S2 S 0.1186(2) 0.16643(6) 0.41835(19) 0.0351(6) Uani 1 1 d . . .
S3 S 0.01979(19) 0.23070(6) 0.32069(17) 0.0294(5) Uani 1 1 d . . .
S4 S 0.07314(19) 0.26128(6) 0.50720(18) 0.0298(5) Uani 1 1 d . . .
S5 S -0.0354(2) 0.36792(7) 0.4045(3) 0.0536(8) Uani 1 1 d . . .
C1 C -0.1541(8) 0.2133(3) 0.4082(9) 0.046(3) Uani 1 1 d . B .
C2 C -0.1419(8) 0.1801(3) 0.3698(7) 0.039(3) Uani 1 1 d . . .
C3 C -0.0891(8) 0.1557(3) 0.4447(8) 0.038(3) Uani 1 1 d . . .
C4 C -0.0647(8) 0.1730(2) 0.5317(8) 0.037(3) Uani 1 1 d . . .
C5 C -0.1034(8) 0.2077(3) 0.5122(8) 0.037(2) Uani 1 1 d . B .
C6 C -0.2170(8) 0.2428(3) 0.3605(8) 0.041(3) Uani 1 1 d U . .
H6A H -0.2171 0.2463 0.2992 0.049 Uiso 1 1 calc R A 1
H6B H -0.1923 0.2645 0.3977 0.049 Uiso 1 1 calc R A 1
C7 C -0.3208(18) 0.2341(7) 0.3484(19) 0.100(9) Uani 0.70(2) 1 d PU B 1
H7A H -0.3215 0.2104 0.3720 0.120 Uiso 0.70(2) 1 calc PR B 1
H7B H -0.3677 0.2353 0.2823 0.120 Uiso 0.70(2) 1 calc PR B 1
H7C H -0.3408 0.2511 0.3832 0.120 Uiso 0.70(2) 1 calc PR B 1
C7A C -0.166(2) 0.2251(9) 0.609(2) 0.033(10) Uiso 0.30(2) 1 d P B 2
H7D H -0.2025 0.2047 0.5732 0.040 Uiso 0.30(2) 1 calc PR B 2
H7E H -0.2125 0.2447 0.5988 0.040 Uiso 0.30(2) 1 calc PR B 2
H7F H -0.1342 0.2191 0.6756 0.040 Uiso 0.30(2) 1 calc PR B 2
C8 C -0.1911(8) 0.1712(3) 0.2684(7) 0.040(3) Uani 1 1 d U . .
H8A H -0.2563 0.1604 0.2525 0.048 Uiso 1 1 calc R . .
H8B H -0.1490 0.1547 0.2545 0.048 Uiso 1 1 calc R . .
H8C H -0.2002 0.1927 0.2318 0.048 Uiso 1 1 calc R . .
C9 C -0.0642(10) 0.1179(3) 0.4350(9) 0.053(3) Uani 1 1 d U . .
H9A H -0.1095 0.1023 0.4472 0.064 Uiso 1 1 calc R . .
H9B H 0.0049 0.1130 0.4798 0.064 Uiso 1 1 calc R . .
H9C H -0.0719 0.1139 0.3717 0.064 Uiso 1 1 calc R . .
C10 C -0.0129(9) 0.1561(3) 0.6258(8) 0.046(3) Uani 1 1 d U . .
H10A H 0.0375 0.1723 0.6688 0.056 Uiso 1 1 calc R . .
H10B H 0.0195 0.1344 0.6208 0.056 Uiso 1 1 calc R . .
H10C H -0.0619 0.1508 0.6493 0.056 Uiso 1 1 calc R . .
C11 C -0.0966(9) 0.2344(3) 0.5831(9) 0.048(3) Uani 1 1 d U . .
C12 C 0.3331(9) 0.2130(3) 0.4918(11) 0.053(4) Uani 1 1 d . . .
C13 C 0.2822(8) 0.2274(3) 0.3957(7) 0.035(2) Uani 1 1 d . . .
C14 C 0.2598(8) 0.2627(3) 0.4075(7) 0.038(3) Uani 1 1 d . . .
C15 C 0.2929(7) 0.2700(3) 0.5026(9) 0.047(3) Uani 1 1 d . . .
C16 C 0.3406(9) 0.2397(3) 0.5539(8) 0.048(3) Uani 1 1 d . . .
C17 C 0.3767(11) 0.1772(4) 0.5142(12) 0.073(4) Uani 1 1 d U . .
H17A H 0.3885 0.1715 0.5786 0.088 Uiso 1 1 calc R . .
H17B H 0.3266 0.1603 0.4723 0.088 Uiso 1 1 calc R . .
C18 C 0.467(2) 0.1718(9) 0.507(2) 0.212(15) Uani 1 1 d U . .
H18A H 0.4533 0.1595 0.4488 0.254 Uiso 1 1 calc R . .
H18B H 0.5128 0.1576 0.5597 0.254 Uiso 1 1 calc R . .
H18C H 0.4984 0.1945 0.5076 0.254 Uiso 1 1 calc R . .
C19 C 0.2762(10) 0.2127(4) 0.3084(10) 0.064(4) Uani 1 1 d U . .
H19A H 0.2069 0.2138 0.2604 0.077 Uiso 1 1 calc R . .
H19B H 0.2986 0.1882 0.3184 0.077 Uiso 1 1 calc R . .
H19C H 0.3189 0.2263 0.2883 0.077 Uiso 1 1 calc R . .
C20 C 0.2133(9) 0.2887(4) 0.3293(9) 0.058(3) Uani 1 1 d U . .
H20A H 0.1960 0.3102 0.3528 0.070 Uiso 1 1 calc R . .
H20B H 0.1527 0.2785 0.2801 0.070 Uiso 1 1 calc R . .
H20C H 0.2608 0.2943 0.3042 0.070 Uiso 1 1 calc R . .
C21 C 0.2898(11) 0.3050(4) 0.5469(11) 0.069(4) Uani 1 1 d U . .
H21A H 0.3534 0.3173 0.5650 0.083 Uiso 1 1 calc R . .
H21B H 0.2787 0.3009 0.6021 0.083 Uiso 1 1 calc R . .
H21C H 0.2353 0.3193 0.5021 0.083 Uiso 1 1 calc R . .
C22 C 0.3875(11) 0.2368(4) 0.6589(11) 0.077(4) Uani 1 1 d U . .
H22A H 0.3855 0.2123 0.6767 0.092 Uiso 1 1 calc R . .
H22B H 0.3502 0.2515 0.6831 0.092 Uiso 1 1 calc R . .
H22C H 0.4570 0.2448 0.6848 0.092 Uiso 1 1 calc R . .
C23 C 0.0609(10) 0.1619(3) 0.2909(8) 0.048(3) Uani 1 1 d . . .
H23A H 0.1113 0.1528 0.2719 0.058 Uiso 1 1 calc R . .
H23B H 0.0061 0.1445 0.2719 0.058 Uiso 1 1 calc R . .
C24 C 0.0206(9) 0.1953(3) 0.2418(8) 0.039(3) Uani 1 1 d . . .
H24A H -0.0484 0.1914 0.1935 0.047 Uiso 1 1 calc R . .
H24B H 0.0614 0.2029 0.2102 0.047 Uiso 1 1 calc R . .
C25 C 0.0111(7) 0.2977(3) 0.4239(8) 0.036(2) Uani 1 1 d . . .
H25A H 0.0465 0.3020 0.3851 0.043 Uiso 1 1 calc R . .
H25B H -0.0588 0.2912 0.3824 0.043 Uiso 1 1 calc R . .
C26 C 0.0134(8) 0.3295(3) 0.4772(9) 0.041(3) Uani 1 1 d . . .
H26A H 0.0832 0.3342 0.5229 0.049 Uiso 1 1 calc R . .
H26B H -0.0261 0.3252 0.5122 0.049 Uiso 1 1 calc R . .
Re3 Re 0.00459(3) 0.510870(10) 0.26299(3) 0.02965(11) Uani 1 1 d . . .
Re4 Re 0.19221(3) 0.521533(10) 0.35597(3) 0.03225(11) Uani 1 1 d . . .
S6 S 0.0637(2) 0.37630(7) 0.3513(2) 0.0445(7) Uani 1 1 d . . .
S7 S 0.1233(2) 0.46311(6) 0.32744(18) 0.0327(6) Uani 1 1 d . . .
S8 S 0.08075(19) 0.52123(6) 0.42839(17) 0.0295(5) Uani 1 1 d . . .
S9 S 0.0761(2) 0.56801(6) 0.28106(18) 0.0316(6) Uani 1 1 d . . .
S10 S 0.1154(2) 0.51111(7) 0.19002(19) 0.0384(6) Uani 1 1 d . . .
C27 C 0.1564(8) 0.4043(3) 0.4376(8) 0.041(3) Uani 1 1 d . . .
H27A H 0.1708 0.3951 0.5001 0.050 Uiso 1 1 calc R . .
H27B H 0.2190 0.4028 0.4304 0.050 Uiso 1 1 calc R . .
C28 C 0.1269(9) 0.4422(3) 0.4326(8) 0.040(3) Uani 1 1 d . . .
H28A H 0.1754 0.4547 0.4884 0.048 Uiso 1 1 calc R . .
H28B H 0.0603 0.4440 0.4318 0.048 Uiso 1 1 calc R . .
C29 C 0.0580(9) 0.5667(2) 0.4483(7) 0.036(2) Uani 1 1 d . . .
H29A H -0.0047 0.5680 0.4553 0.044 Uiso 1 1 calc R . .
H29B H 0.1131 0.5749 0.5071 0.044 Uiso 1 1 calc R . .
C30 C 0.0497(8) 0.5911(2) 0.3691(7) 0.035(2) Uani 1 1 d . . .
H30A H 0.0974 0.6108 0.3951 0.042 Uiso 1 1 calc R . .
H30B H -0.0185 0.6011 0.3389 0.042 Uiso 1 1 calc R . .
C31 C -0.1106(9) 0.4763(3) 0.1640(8) 0.047(3) Uani 1 1 d . D .
C32 C -0.1309(8) 0.4810(3) 0.2425(7) 0.037(2) Uani 1 1 d . . .
C33 C -0.1534(8) 0.5178(3) 0.2451(7) 0.041(3) Uani 1 1 d . . .
C34 C -0.1527(8) 0.5351(3) 0.1664(7) 0.035(2) Uani 1 1 d . D .
C35 C -0.1265(9) 0.5099(3) 0.1145(7) 0.047(3) Uani 1 1 d . . .
C36 C -0.0933(10) 0.4419(4) 0.1268(10) 0.062(4) Uani 1 1 d U . .
H36A H -0.0529 0.4259 0.1786 0.074 Uiso 1 1 calc R C 1
H36B H -0.0573 0.4458 0.0883 0.074 Uiso 1 1 calc R C 1
C37 C -0.205(3) 0.4246(10) 0.063(3) 0.119(14) Uani 0.58(2) 1 d PU D 1
H37A H -0.2526 0.4330 0.0856 0.143 Uiso 0.58(2) 1 calc PR D 1
H37B H -0.2009 0.3989 0.0673 0.143 Uiso 0.58(2) 1 calc PR D 1
H37C H -0.2283 0.4316 -0.0022 0.143 Uiso 0.58(2) 1 calc PR D 1
C37A C -0.280(2) 0.5750(9) 0.074(2) 0.062(10) Uiso 0.42(2) 1 d P D 2
H37D H -0.3061 0.5515 0.0516 0.075 Uiso 0.42(2) 1 calc PR D 2
H37E H -0.2850 0.5895 0.0214 0.075 Uiso 0.42(2) 1 calc PR D 2
H37F H -0.3194 0.5858 0.1027 0.075 Uiso 0.42(2) 1 calc PR D 2
C38 C -0.1413(10) 0.4536(3) 0.3036(9) 0.058(3) Uani 1 1 d U . .
H38A H -0.1473 0.4305 0.2746 0.070 Uiso 1 1 calc R . .
H38B H -0.2013 0.4583 0.3124 0.070 Uiso 1 1 calc R . .
H38C H -0.0824 0.4539 0.3640 0.070 Uiso 1 1 calc R . .
C39 C -0.1885(9) 0.5335(3) 0.3114(8) 0.050(3) Uani 1 1 d U . .
H39A H -0.1849 0.5592 0.3094 0.060 Uiso 1 1 calc R . .
H39B H -0.1459 0.5252 0.3746 0.060 Uiso 1 1 calc R . .
H39C H -0.2577 0.5263 0.2935 0.060 Uiso 1 1 calc R . .
C40 C -0.1797(8) 0.5726(3) 0.1398(7) 0.038(2) Uani 1 1 d U . .
H40A H -0.1691 0.5865 0.1956 0.046 Uiso 1 1 calc R D 2
H40B H -0.1362 0.5824 0.1133 0.046 Uiso 1 1 calc R D 2
C41 C -0.1202(11) 0.5165(4) 0.0257(10) 0.072(4) Uani 1 1 d U . .
H41A H -0.1874 0.5157 -0.0261 0.086 Uiso 1 1 calc R . .
H41B H -0.0784 0.4984 0.0167 0.086 Uiso 1 1 calc R . .
H41C H -0.0908 0.5397 0.0279 0.086 Uiso 1 1 calc R . .
C42 C 0.3169(10) 0.5543(4) 0.4529(11) 0.062(4) Uani 1 1 d U . .
C43 C 0.3207(11) 0.5540(5) 0.3689(16) 0.103(8) Uani 1 1 d . . .
C44 C 0.3449(11) 0.5192(6) 0.3513(11) 0.080(5) Uani 1 1 d . . .
C45 C 0.3504(8) 0.4990(3) 0.4236(10) 0.052(3) Uani 1 1 d . . .
C46 C 0.3368(8) 0.5202(4) 0.4901(8) 0.053(4) Uani 1 1 d . . .
C47 C 0.3127(18) 0.5871(7) 0.5022(19) 0.144(9) Uani 1 1 d U . .
H47A H 0.2859 0.5815 0.5473 0.172 Uiso 1 1 calc R . .
H47B H 0.2669 0.6041 0.4566 0.172 Uiso 1 1 calc R . .
C48 C 0.4169(18) 0.6039(7) 0.5540(18) 0.156(10) Uani 1 1 d U . .
H48A H 0.4640 0.5864 0.5948 0.187 Uiso 1 1 calc R . .
H48B H 0.4131 0.6237 0.5914 0.187 Uiso 1 1 calc R . .
H48C H 0.4398 0.6123 0.5087 0.187 Uiso 1 1 calc R . .
C49 C 0.316(2) 0.5822(9) 0.308(2) 0.212(15) Uani 1 1 d U . .
H49A H 0.3838 0.5901 0.3223 0.254 Uiso 1 1 calc R . .
H49B H 0.2780 0.6018 0.3163 0.254 Uiso 1 1 calc R . .
H49C H 0.2830 0.5741 0.2433 0.254 Uiso 1 1 calc R . .
C50 C 0.3587(19) 0.5078(7) 0.2609(18) 0.163(10) Uani 1 1 d U . .
H50A H 0.3785 0.4831 0.2662 0.196 Uiso 1 1 calc R . .
H50B H 0.4104 0.5224 0.2562 0.196 Uiso 1 1 calc R . .
H50C H 0.2954 0.5111 0.2051 0.196 Uiso 1 1 calc R . .
C51 C 0.3786(14) 0.4599(5) 0.4376(15) 0.114(7) Uani 1 1 d U . .
H51A H 0.3506 0.4480 0.3772 0.137 Uiso 1 1 calc R . .
H51B H 0.3517 0.4492 0.4775 0.137 Uiso 1 1 calc R . .
H51C H 0.4515 0.4576 0.4671 0.137 Uiso 1 1 calc R . .
C52 C 0.3469(14) 0.5036(6) 0.5813(14) 0.113(7) Uani 1 1 d U . .
H52A H 0.3946 0.5172 0.6341 0.135 Uiso 1 1 calc R . .
H52B H 0.3708 0.4794 0.5855 0.135 Uiso 1 1 calc R . .
H52C H 0.2817 0.5036 0.5824 0.135 Uiso 1 1 calc R . .

loop_
_atom_site_aniso_label
_atom_site_aniso_U_11
_atom_site_aniso_U_22
_atom_site_aniso_U_33
_atom_site_aniso_U_23
_atom_site_aniso_U_13
_atom_site_aniso_U_12
Re1 0.0463(2) 0.01776(19) 0.0278(2) -0.00219(15) 0.02208(19) -0.00316(16)
Re2 0.0418(2) 0.0204(2) 0.0265(2) 0.00122(15) 0.02023(18) 0.00298(16)
S1 0.0498(16) 0.0355(15) 0.0244(13) 0.0048(11) 0.0210(12) -0.0009(12)
S2 0.0553(16) 0.0173(12) 0.0375(15) 0.0022(10) 0.0247(13) 0.0054(11)
S3 0.0417(14) 0.0230(12) 0.0285(13) 0.0026(10) 0.0201(11) -0.0001(10)
S4 0.0424(14) 0.0171(12) 0.0366(14) -0.0079(10) 0.0234(12) -0.0055(10)
S5 0.0544(18) 0.0154(13) 0.098(3) -0.0016(14) 0.0400(18) 0.0035(12)
C1 0.044(6) 0.035(6) 0.076(9) -0.011(6) 0.042(6) -0.010(5)
C2 0.059(7) 0.035(6) 0.031(6) -0.008(5) 0.025(5) -0.026(5)
C3 0.058(7) 0.024(5) 0.041(6) -0.003(5) 0.030(6) -0.016(5)
C4 0.064(7) 0.018(5) 0.047(7) 0.000(4) 0.041(6) -0.016(5)
C5 0.057(7) 0.027(6) 0.038(6) -0.004(4) 0.031(6) -0.009(5)
C6 0.039(4) 0.042(4) 0.041(4) -0.003(3) 0.018(3) 0.000(3)
C7 0.096(10) 0.101(10) 0.100(10) 0.001(5) 0.041(6) 0.004(5)
C8 0.046(4) 0.039(4) 0.034(4) -0.003(3) 0.016(3) -0.003(3)
C9 0.065(5) 0.046(5) 0.053(5) -0.004(4) 0.029(4) -0.011(4)
C10 0.054(5) 0.042(5) 0.044(5) 0.000(4) 0.022(4) -0.006(4)
C11 0.054(5) 0.049(5) 0.047(5) -0.006(4) 0.028(4) -0.001(4)
C12 0.046(7) 0.034(7) 0.108(11) 0.022(7) 0.062(8) 0.008(5)
C13 0.042(6) 0.037(6) 0.033(6) -0.008(5) 0.022(5) 0.000(5)
C14 0.040(6) 0.033(6) 0.034(6) 0.009(5) 0.010(5) -0.009(5)
C15 0.020(5) 0.053(8) 0.067(9) -0.012(6) 0.019(5) 0.004(5)
C16 0.066(8) 0.054(8) 0.028(6) 0.014(5) 0.024(6) 0.002(6)
C17 0.069(5) 0.073(6) 0.081(6) 0.006(4) 0.036(4) 0.006(4)
C18 0.211(15) 0.213(15) 0.214(15) 0.001(5) 0.095(8) 0.000(5)
C19 0.068(5) 0.070(6) 0.066(5) -0.009(4) 0.040(4) -0.004(4)
C20 0.056(5) 0.055(5) 0.062(5) 0.015(4) 0.024(4) -0.004(4)
C21 0.064(5) 0.067(6) 0.078(6) -0.009(4) 0.033(4) -0.003(4)
C22 0.070(6) 0.085(6) 0.076(6) 0.006(4) 0.033(4) -0.005(4)
C23 0.075(8) 0.036(7) 0.050(7) 0.003(5) 0.043(7) -0.001(6)
C24 0.060(7) 0.018(5) 0.049(7) -0.006(5) 0.034(6) 0.003(5)
C25 0.029(5) 0.030(6) 0.051(7) 0.002(5) 0.020(5) -0.001(4)
C26 0.032(5) 0.029(6) 0.076(8) -0.006(5) 0.035(6) 0.000(4)
Re3 0.0460(2) 0.0207(2) 0.0304(2) 0.00048(16) 0.02424(19) 0.00160(17)
Re4 0.0441(2) 0.0206(2) 0.0413(3) 0.00395(17) 0.0273(2) 0.00189(17)
S6 0.072(2) 0.0207(14) 0.0467(17) -0.0022(11) 0.0309(15) 0.0025(13)
S7 0.0489(15) 0.0197(12) 0.0394(15) -0.0002(10) 0.0286(13) 0.0012(11)
S8 0.0447(14) 0.0191(12) 0.0307(13) 0.0027(10) 0.0222(12) 0.0017(10)
S9 0.0469(15) 0.0212(12) 0.0343(14) 0.0047(10) 0.0249(12) 0.0016(11)
S10 0.0580(17) 0.0346(15) 0.0371(15) 0.0036(11) 0.0341(14) 0.0046(13)
C27 0.053(7) 0.032(6) 0.042(7) 0.003(5) 0.024(6) -0.004(5)
C28 0.061(7) 0.032(6) 0.040(6) 0.006(5) 0.034(6) -0.005(5)
C29 0.059(7) 0.017(5) 0.038(6) 0.000(4) 0.027(5) 0.002(5)
C30 0.055(7) 0.013(5) 0.048(7) 0.009(4) 0.032(6) 0.010(4)
C31 0.050(7) 0.033(6) 0.049(7) 0.005(5) 0.013(6) 0.005(5)
C32 0.040(6) 0.038(6) 0.031(6) 0.002(5) 0.013(5) 0.001(5)
C33 0.049(6) 0.039(7) 0.032(6) 0.010(5) 0.015(5) 0.005(5)
C34 0.049(6) 0.019(5) 0.042(6) -0.011(4) 0.026(5) -0.007(5)
C35 0.063(7) 0.042(7) 0.018(5) -0.008(5) 0.002(5) -0.007(6)
C36 0.065(5) 0.056(5) 0.061(5) -0.009(4) 0.024(4) 0.008(4)
C37 0.120(14) 0.119(14) 0.119(14) -0.004(5) 0.053(7) 0.003(5)
C38 0.056(5) 0.057(5) 0.060(5) 0.009(4) 0.023(4) -0.001(4)
C39 0.052(5) 0.051(5) 0.050(5) 0.001(4) 0.026(4) 0.003(4)
C40 0.045(4) 0.033(4) 0.036(4) 0.008(3) 0.017(3) 0.001(3)
C41 0.076(6) 0.076(6) 0.063(5) 0.003(4) 0.031(4) 0.003(4)
C42 0.051(5) 0.052(5) 0.074(5) -0.017(4) 0.019(4) 0.008(4)
C43 0.048(9) 0.089(14) 0.142(18) 0.076(13) 0.014(10) -0.010(9)
C44 0.056(9) 0.145(18) 0.053(9) 0.000(10) 0.037(8) -0.014(10)
C45 0.036(6) 0.027(6) 0.081(10) -0.012(6) 0.014(6) 0.003(5)
C46 0.029(6) 0.104(11) 0.034(6) 0.019(7) 0.020(5) 0.021(6)
C47 0.135(10) 0.143(10) 0.150(10) -0.012(5) 0.060(6) 0.007(5)
C48 0.150(10) 0.151(11) 0.160(11) -0.012(5) 0.064(6) 0.002(5)
C49 0.207(15) 0.212(15) 0.215(15) 0.008(5) 0.092(8) -0.004(5)
C50 0.159(11) 0.172(11) 0.162(11) -0.002(5) 0.074(6) 0.005(5)
C51 0.108(8) 0.106(8) 0.124(8) -0.007(5) 0.046(5) 0.004(5)
C52 0.109(8) 0.121(8) 0.110(8) 0.002(5) 0.050(5) 0.000(5)

loop_
_atom_type_symbol
_atom_type_description
_atom_type_scat_dispersion_real
_atom_type_scat_dispersion_imag
_atom_type_scat_source
C C 0.0033 0.0016 'International Tables Vol C Tables 4.2.6.8 and 6.1.1.4'
H H 0.0000 0.0000 'International Tables Vol C Tables 4.2.6.8 and 6.1.1.4'
S S 0.1246 0.1234 'International Tables Vol C Tables 4.2.6.8 and 6.1.1.4'
Cl Cl 0.1484 0.1585 'International Tables Vol C Tables 4.2.6.8 and 6.1.1.4'
Re Re -1.0185 7.2310 'International Tables Vol C Tables 4.2.6.8 and 6.1.1.4'
O O 0.0106 0.0060 'International Tables Vol C Tables 4.2.6.8 and 6.1.1.4'

loop_
_geom_angle_atom_site_label_1
_geom_angle_atom_site_label_2
_geom_angle_atom_site_label_3
_geom_angle
_geom_angle_site_symmetry_1
_geom_angle_site_symmetry_3
_geom_angle_publ_flag
C2 Re1 C1 37.7(4) . . ?
C2 Re1 C5 62.3(4) . . ?
C1 Re1 C5 38.8(4) . . ?
C2 Re1 C3 37.1(4) . . ?
C1 Re1 C3 62.4(4) . . ?
C5 Re1 C3 60.3(4) . . ?
C2 Re1 C4 61.6(4) . . ?
C1 Re1 C4 62.7(4) . . ?
C5 Re1 C4 35.7(4) . . ?
C3 Re1 C4 36.0(4) . . ?
C2 Re1 S2 104.3(3) . . ?
C1 Re1 S2 141.5(3) . . ?
C5 Re1 S2 146.9(3) . . ?
C3 Re1 S2 90.4(3) . . ?
C4 Re1 S2 111.4(3) . . ?
C2 Re1 S3 95.6(3) . . ?
C1 Re1 S3 97.8(3) . . ?
C5 Re1 S3 132.9(3) . . ?
C3 Re1 S3 125.6(3) . . ?
C4 Re1 S3 157.0(3) . . ?
S2 Re1 S3 75.48(8) . . ?
C2 Re1 S4 135.4(3) . . ?
C1 Re1 S4 99.2(3) . . ?
C5 Re1 S4 91.2(3) . . ?
C3 Re1 S4 151.1(3) . . ?
C4 Re1 S4 117.0(3) . . ?
S2 Re1 S4 115.23(9) . . ?
S3 Re1 S4 76.26(8) . . ?
C2 Re1 S1 144.9(3) . . ?
C1 Re1 S1 140.1(3) . . ?
C5 Re1 S1 101.6(3) . . ?
C3 Re1 S1 108.0(3) . . ?
C4 Re1 S1 86.8(3) . . ?
S2 Re1 S1 71.45(9) . . ?
S3 Re1 S1 115.94(9) . . ?
S4 Re1 S1 71.00(9) . . ?
C2 Re1 Re2 149.5(3) . . ?
C1 Re1 Re2 148.2(3) . . ?
C5 Re1 Re2 146.2(3) . . ?
C3 Re1 Re2 147.2(3) . . ?
C4 Re1 Re2 144.8(3) . . ?
S2 Re1 Re2 57.64(6) . . ?
S3 Re1 Re2 57.80(6) . . ?
S4 Re1 Re2 57.88(6) . . ?
S1 Re1 Re2 58.14(6) . . ?
C12 Re2 C13 38.9(4) . . ?
C12 Re2 C14 61.3(4) . . ?
C13 Re2 C14 36.5(4) . . ?
C12 Re2 C15 59.9(4) . . ?
C13 Re2 C15 60.9(4) . . ?
C14 Re2 C15 35.6(4) . . ?
C12 Re2 C16 35.4(5) . . ?
C13 Re2 C16 61.5(4) . . ?
C14 Re2 C16 59.5(4) . . ?
C15 Re2 C16 35.4(4) . . ?
C12 Re2 S2 94.2(3) . . ?
C13 Re2 S2 98.3(3) . . ?
C14 Re2 S2 132.2(3) . . ?
C15 Re2 S2 154.0(3) . . ?
C16 Re2 S2 122.7(3) . . ?
C12 Re2 S3 136.6(4) . . ?
C13 Re2 S3 100.0(3) . . ?
C14 Re2 S3 94.7(3) . . ?
C15 Re2 S3 121.0(3) . . ?
C16 Re2 S3 154.1(3) . . ?
S2 Re2 S3 75.42(9) . . ?
C12 Re2 S4 142.5(4) . . ?
C13 Re2 S4 143.5(3) . . ?
C14 Re2 S4 107.1(3) . . ?
C15 Re2 S4 89.5(3) . . ?
C16 Re2 S4 107.2(3) . . ?
S2 Re2 S4 115.14(9) . . ?
S3 Re2 S4 76.30(9) . . ?
C12 Re2 S1 99.3(3) . . ?
C13 Re2 S1 137.4(3) . . ?
C14 Re2 S1 146.9(3) . . ?
C15 Re2 S1 112.2(3) . . ?
C16 Re2 S1 88.9(3) . . ?
S2 Re2 S1 71.37(9) . . ?
S3 Re2 S1 115.93(9) . . ?
S4 Re2 S1 71.01(9) . . ?
C12 Re2 Re1 147.0(3) . . ?
C13 Re2 Re1 149.0(3) . . ?
C14 Re2 Re1 149.9(3) . . ?
C15 Re2 Re1 147.3(3) . . ?
C16 Re2 Re1 146.1(3) . . ?
S2 Re2 Re1 57.48(7) . . ?
S3 Re2 Re1 57.83(6) . . ?
S4 Re2 Re1 57.93(6) . . ?
S1 Re2 Re1 58.10(7) . . ?
Re1 S1 Re2 63.76(6) . . ?
C23 S2 Re1 105.6(4) . . ?
C23 S2 Re2 109.0(4) . . ?
Re1 S2 Re2 64.88(6) . . ?
C24 S3 Re2 106.0(4) . . ?
C24 S3 Re1 107.6(4) . . ?
Re2 S3 Re1 64.36(6) . . ?
C25 S4 Re2 112.0(3) . . ?
C25 S4 Re1 115.1(3) . . ?
Re2 S4 Re1 64.19(6) . . ?
C26 S5 S6 103.6(3) . . ?
C6 C1 C2 128.7(12) . . ?
C6 C1 C5 125.7(10) . . ?
C2 C1 C5 104.5(10) . . ?
C6 C1 Re1 130.8(8) . . ?
C2 C1 Re1 70.5(6) . . ?
C5 C1 Re1 71.9(6) . . ?
C3 C2 C1 109.4(10) . . ?
C3 C2 C8 125.6(10) . . ?
C1 C2 C8 124.3(11) . . ?
C3 C2 Re1 74.3(6) . . ?
C1 C2 Re1 71.8(6) . . ?
C8 C2 Re1 127.7(7) . . ?
C4 C3 C2 108.8(9) . . ?
C4 C3 C9 124.7(10) . . ?
C2 C3 C9 126.5(10) . . ?
C4 C3 Re1 73.0(5) . . ?
C2 C3 Re1 68.6(5) . . ?
C9 C3 Re1 125.0(8) . . ?
C5 C4 C3 108.0(9) . . ?
C5 C4 C10 126.8(10) . . ?
C3 C4 C10 125.1(10) . . ?
C5 C4 Re1 70.3(5) . . ?
C3 C4 Re1 71.0(5) . . ?
C10 C4 Re1 127.2(8) . . ?
C4 C5 C11 125.5(10) . . ?
C4 C5 C1 109.3(9) . . ?
C11 C5 C1 125.2(10) . . ?
C4 C5 Re1 74.0(6) . . ?
C11 C5 Re1 123.7(8) . . ?
C1 C5 Re1 69.3(5) . . ?
C1 C6 C7 106.8(13) . . ?
C7A C11 C5 104.9(18) . . ?
C16 C12 C17 127.4(14) . . ?
C16 C12 C13 108.4(10) . . ?
C17 C12 C13 123.9(13) . . ?
C16 C12 Re2 76.1(7) . . ?
C17 C12 Re2 123.9(8) . . ?
C13 C12 Re2 70.7(6) . . ?
C14 C13 C19 124.7(11) . . ?
C14 C13 C12 104.7(9) . . ?
C19 C13 C12 129.2(11) . . ?
C14 C13 Re2 73.3(6) . . ?
C19 C13 Re2 131.1(8) . . ?
C12 C13 Re2 70.3(5) . . ?
C15 C14 C13 109.9(9) . . ?
C15 C14 C20 125.8(11) . . ?
C13 C14 C20 124.2(11) . . ?
C15 C14 Re2 73.7(6) . . ?
C13 C14 Re2 70.2(6) . . ?
C20 C14 Re2 125.5(8) . . ?
C14 C15 C16 108.4(10) . . ?
C14 C15 C21 127.6(12) . . ?
C16 C15 C21 123.7(12) . . ?
C14 C15 Re2 70.6(6) . . ?
C16 C15 Re2 72.7(7) . . ?
C21 C15 Re2 127.4(8) . . ?
C12 C16 C15 108.5(11) . . ?
C12 C16 C22 126.5(12) . . ?
C15 C16 C22 125.0(12) . . ?
C12 C16 Re2 68.5(7) . . ?
C15 C16 Re2 71.9(7) . . ?
C22 C16 Re2 123.3(9) . . ?
C18 C17 C12 116.4(18) . . ?
C24 C23 S2 113.1(8) . . ?
C23 C24 S3 112.7(8) . . ?
C26 C25 S4 108.6(8) . . ?
C25 C26 S5 113.1(9) . . ?
C31 Re3 C32 37.8(4) . . ?
C31 Re3 C33 62.4(4) . . ?
C32 Re3 C33 37.6(4) . . ?
C31 Re3 C35 37.8(4) . . ?
C32 Re3 C35 62.4(4) . . ?
C33 Re3 C35 60.7(4) . . ?
C31 Re3 C34 61.5(4) . . ?
C32 Re3 C34 61.5(4) . . ?
C33 Re3 C34 35.9(4) . . ?
C35 Re3 C34 35.6(4) . . ?
C31 Re3 S9 143.4(3) . . ?
C32 Re3 S9 144.8(3) . . ?
C33 Re3 S9 107.1(3) . . ?
C35 Re3 S9 105.6(3) . . ?
C34 Re3 S9 89.1(2) . . ?
C31 Re3 S10 97.9(3) . . ?
C32 Re3 S10 135.0(3) . . ?
C33 Re3 S10 146.9(3) . . ?
C35 Re3 S10 87.2(3) . . ?
C34 Re3 S10 112.2(3) . . ?
S9 Re3 S10 71.92(9) . . ?
C31 Re3 S8 137.2(3) . . ?
C32 Re3 S8 101.9(3) . . ?
C33 Re3 S8 94.7(3) . . ?
C35 Re3 S8 154.9(3) . . ?
C34 Re3 S8 120.6(2) . . ?
S9 Re3 S8 75.39(8) . . ?
S10 Re3 S8 116.12(9) . . ?
C31 Re3 S7 92.9(3) . . ?
C32 Re3 S7 97.3(3) . . ?
C33 Re3 S7 131.7(3) . . ?
C35 Re3 S7 123.5(3) . . ?
C34 Re3 S7 154.3(2) . . ?
S9 Re3 S7 115.35(9) . . ?
S10 Re3 S7 71.44(9) . . ?
S8 Re3 S7 75.65(8) . . ?
C31 Re3 Re4 145.6(3) . . ?
C32 Re3 Re4 149.5(3) . . ?
C33 Re3 Re4 150.2(3) . . ?
C35 Re3 Re4 144.3(3) . . ?
C34 Re3 Re4 146.9(2) . . ?
S9 Re3 Re4 57.88(6) . . ?
S10 Re3 Re4 58.23(7) . . ?
S8 Re3 Re4 57.89(6) . . ?
S7 Re3 Re4 57.67(6) . . ?
C42 Re4 C43 36.1(7) . . ?
C42 Re4 C46 36.4(5) . . ?
C43 Re4 C46 60.1(5) . . ?
C42 Re4 C45 60.3(4) . . ?
C43 Re4 C45 59.6(5) . . ?
C46 Re4 C45 36.2(4) . . ?
C42 Re4 C44 60.5(6) . . ?
C43 Re4 C44 36.8(7) . . ?
C46 Re4 C44 59.5(5) . . ?
C45 Re4 C44 34.4(5) . . ?
C42 Re4 S9 97.8(4) . . ?
C43 Re4 S9 92.3(4) . . ?
C46 Re4 S9 131.6(4) . . ?
C45 Re4 S9 151.9(3) . . ?
C44 Re4 S9 121.2(5) . . ?
C42 Re4 S7 144.2(4) . . ?
C43 Re4 S7 144.4(6) . . ?
C46 Re4 S7 107.9(4) . . ?
C45 Re4 S7 90.5(3) . . ?
C44 Re4 S7 107.6(5) . . ?
S9 Re4 S7 115.62(9) . . ?
C42 Re4 S8 102.2(4) . . ?
C43 Re4 S8 135.3(7) . . ?
C46 Re4 S8 96.5(3) . . ?
C45 Re4 S8 123.8(4) . . ?
C44 Re4 S8 155.9(4) . . ?
S9 Re4 S8 75.21(8) . . ?
S7 Re4 S8 76.08(8) . . ?
C42 Re4 S10 135.2(5) . . ?
C43 Re4 S10 99.6(6) . . ?
C46 Re4 S10 145.7(3) . . ?
C45 Re4 S10 110.5(4) . . ?
C44 Re4 S10 87.5(4) . . ?
S9 Re4 S10 71.46(9) . . ?
S7 Re4 S10 71.56(9) . . ?
S8 Re4 S10 115.73(9) . . ?
C42 Re4 Re3 149.9(3) . . ?
C43 Re4 Re3 145.5(4) . . ?
C46 Re4 Re3 152.2(3) . . ?
C45 Re4 Re3 148.5(3) . . ?
C44 Re4 Re3 144.6(4) . . ?
S9 Re4 Re3 57.38(6) . . ?
S7 Re4 Re3 58.44(6) . . ?
S8 Re4 Re3 58.00(6) . . ?
S10 Re4 Re3 57.74(7) . . ?
C27 S6 S5 103.0(4) . . ?
C28 S7 Re4 112.7(4) . . ?
C28 S7 Re3 115.8(4) . . ?
Re4 S7 Re3 63.89(6) . . ?
C29 S8 Re4 107.5(3) . . ?
C29 S8 Re3 108.3(3) . . ?
Re4 S8 Re3 64.12(6) . . ?
C30 S9 Re3 107.1(3) . . ?
C30 S9 Re4 108.6(3) . . ?
Re3 S9 Re4 64.74(6) . . ?
Re3 S10 Re4 64.03(6) . . ?
C28 C27 S6 114.7(8) . . ?
C27 C28 S7 110.7(7) . . ?
C30 C29 S8 112.6(7) . . ?
C29 C30 S9 112.2(7) . . ?
C32 C31 C35 108.5(10) . . ?
C32 C31 C36 126.7(11) . . ?
C35 C31 C36 124.0(12) . . ?
C32 C31 Re3 71.8(7) . . ?
C35 C31 Re3 75.9(6) . . ?
C36 C31 Re3 126.3(8) . . ?
C31 C32 C33 106.9(9) . . ?
C31 C32 C38 127.9(11) . . ?
C33 C32 C38 124.7(10) . . ?
C31 C32 Re3 70.3(6) . . ?
C33 C32 Re3 73.0(6) . . ?
C38 C32 Re3 128.1(8) . . ?
C34 C33 C32 109.3(9) . . ?
C34 C33 C39 125.6(10) . . ?
C32 C33 C39 124.4(10) . . ?
C34 C33 Re3 75.8(7) . . ?
C32 C33 Re3 69.4(6) . . ?
C39 C33 Re3 128.7(8) . . ?
C33 C34 C35 108.2(10) . . ?
C33 C34 C40 126.1(9) . . ?
C35 C34 C40 125.7(10) . . ?
C33 C34 Re3 68.3(6) . . ?
C35 C34 Re3 70.8(6) . . ?
C40 C34 Re3 128.8(7) . . ?
C34 C35 C31 107.0(10) . . ?
C34 C35 C41 126.1(11) . . ?
C31 C35 C41 126.9(11) . . ?
C34 C35 Re3 73.5(6) . . ?
C31 C35 Re3 66.3(6) . . ?
C41 C35 Re3 126.7(9) . . ?
C31 C36 C37 106.7(16) . . ?
C37A C40 C34 110.0(16) . . ?
C43 C42 C46 108.4(13) . . ?
C43 C42 C47 123.8(19) . . ?
C46 C42 C47 126.7(18) . . ?
C43 C42 Re4 72.0(9) . . ?
C46 C42 Re4 74.5(8) . . ?
C47 C42 Re4 128.7(12) . . ?
C42 C43 C44 108.9(13) . . ?
C42 C43 C49 131(3) . . ?
C44 C43 C49 120(3) . . ?
C42 C43 Re4 71.9(9) . . ?
C44 C43 Re4 75.4(9) . . ?
C49 C43 Re4 125.0(16) . . ?
C45 C44 C43 106.3(14) . . ?
C45 C44 C50 129(2) . . ?
C43 C44 C50 124.7(19) . . ?
C45 C44 Re4 71.7(7) . . ?
C43 C44 Re4 67.8(8) . . ?
C50 C44 Re4 123.8(12) . . ?
C44 C45 C46 110.0(13) . . ?
C44 C45 C51 125.6(16) . . ?
C46 C45 C51 124.1(14) . . ?
C44 C45 Re4 73.8(8) . . ?
C46 C45 Re4 71.6(6) . . ?
C51 C45 Re4 126.3(10) . . ?
C42 C46 C45 106.2(11) . . ?
C42 C46 C52 134.3(14) . . ?
C45 C46 C52 119.5(14) . . ?
C42 C46 Re4 69.1(7) . . ?
C45 C46 Re4 72.1(7) . . ?
C52 C46 Re4 124.1(10) . . ?
C42 C47 C48 111.4(19) . . ?

loop_
_geom_bond_atom_site_label_1
_geom_bond_atom_site_label_2
_geom_bond_distance
_geom_bond_site_symmetry_2
_geom_bond_publ_flag
Re1 C2 2.235(10) . ?
Re1 C1 2.253(11) . ?
Re1 C5 2.289(10) . ?
Re1 C3 2.310(9) . ?
Re1 C4 2.337(9) . ?
Re1 S2 2.382(3) . ?
Re1 S3 2.401(2) . ?
Re1 S4 2.407(2) . ?
Re1 S1 2.420(3) . ?
Re1 Re2 2.5570(6) . ?
Re2 C12 2.232(10) . ?
Re2 C13 2.237(10) . ?
Re2 C14 2.278(10) . ?
Re2 C15 2.317(11) . ?
Re2 C16 2.328(13) . ?
Re2 S2 2.386(3) . ?
Re2 S3 2.400(3) . ?
Re2 S4 2.406(2) . ?
Re2 S1 2.421(2) . ?
S2 C23 1.840(12) . ?
S3 C24 1.851(10) . ?
S4 C25 1.861(11) . ?
S5 C26 1.811(12) . ?
S5 S6 2.029(4) . ?
C1 C6 1.447(16) . ?
C1 C2 1.449(15) . ?
C1 C5 1.511(17) . ?
C2 C3 1.447(15) . ?
C2 C8 1.497(14) . ?
C3 C4 1.437(15) . ?
C3 C9 1.507(16) . ?
C4 C5 1.418(14) . ?
C4 C10 1.502(15) . ?
C5 C11 1.494(15) . ?
C6 C7 1.51(3) . ?
C7A C11 1.32(3) . ?
C12 C16 1.389(18) . ?
C12 C17 1.485(18) . ?
C12 C13 1.489(17) . ?
C13 C14 1.414(15) . ?
C13 C19 1.471(16) . ?
C14 C15 1.406(16) . ?
C14 C20 1.504(15) . ?
C15 C16 1.413(17) . ?
C15 C21 1.520(17) . ?
C16 C22 1.514(19) . ?
C17 C18 1.42(3) . ?
C23 C24 1.475(15) . ?
C25 C26 1.472(15) . ?
Re3 C31 2.191(12) . ?
Re3 C32 2.211(11) . ?
Re3 C33 2.259(11) . ?
Re3 C35 2.321(10) . ?
Re3 C34 2.357(11) . ?
Re3 S9 2.382(2) . ?
Re3 S10 2.406(3) . ?
Re3 S8 2.411(3) . ?
Re3 S7 2.427(3) . ?
Re3 Re4 2.5578(6) . ?
Re4 C42 2.209(13) . ?
Re4 C43 2.210(14) . ?
Re4 C46 2.278(11) . ?
Re4 C45 2.285(11) . ?
Re4 C44 2.311(13) . ?
Re4 S9 2.395(3) . ?
Re4 S7 2.407(2) . ?
Re4 S8 2.408(2) . ?
Re4 S10 2.419(3) . ?
S6 C27 1.809(11) . ?
S7 C28 1.841(10) . ?
S8 C29 1.818(10) . ?
S9 C30 1.843(10) . ?
C27 C28 1.502(14) . ?
C29 C30 1.533(13) . ?
C31 C32 1.427(16) . ?
C31 C35 1.468(16) . ?
C31 C36 1.505(17) . ?
C32 C33 1.442(15) . ?
C32 C38 1.486(16) . ?
C33 C34 1.425(15) . ?
C33 C39 1.499(16) . ?
C34 C35 1.432(15) . ?
C34 C40 1.492(14) . ?
C35 C41 1.487(17) . ?
C36 C37 1.66(3) . ?
C37A C40 1.41(3) . ?
C42 C43 1.37(2) . ?
C42 C46 1.402(19) . ?
C42 C47 1.49(3) . ?
C43 C44 1.43(3) . ?
C43 C49 1.43(3) . ?
C44 C45 1.36(2) . ?
C44 C50 1.61(3) . ?
C45 C46 1.419(18) . ?
C45 C51 1.54(2) . ?
C46 C52 1.54(2) . ?
C47 C48 1.54(3) . ?
